data_2107159
loop_
_publ_author_name
'Schmid, R.'
'Felsche, J.'
'Huttner, G.'

_publ_section_title
;
 The Structure of Trisodium Hydrogensilicate Dihydrate
;
_journal_name_full 'Acta Crystallographica B (24,1968-38,1982)'
_journal_page_first 3024
_journal_page_last 3027
_journal_volume 35
_journal_year 1979
_chemical_formula_sum 'H5 Na3 O6 Si'
_chemical_name_systematic 'Na3 H Si O4 (H2 O)2'
_space_group_IT_number 61
_symmetry_space_group_name_Hall '-P 2ac 2ab'
_symmetry_space_group_name_H-M 'P b c a'
_cell_angle_alpha 90
_cell_angle_beta 90
_cell_angle_gamma 90
_cell_formula_units_Z 8
_cell_length_a 10.47
_cell_length_b 18.704
_cell_length_c 6.059
_cell_volume 1186.539
_citation_journal_id_ASTM ACBCAR
_cod_data_source_file Schmid_ACBCAR_1979_1246.cif
_cod_data_source_block H5Na3O6Si1
_cod_original_formula_sum 'H5 Na3 O6 Si1'
_cod_database_code 2107159

loop_
_symmetry_equiv_pos_as_xyz
x,y,z
-x+1/2,-y,z+1/2
x+1/2,-y+1/2,-z
-x,y+1/2,-z+1/2
-x,-y,-z
x-1/2,y,-z-1/2
-x-1/2,y-1/2,z
x,-y-1/2,z-1/2

loop_
_atom_site_label
_atom_site_type_symbol
_atom_site_fract_x
_atom_site_fract_y
_atom_site_fract_z
_atom_site_occupancy
_atom_site_U_iso_or_equiv
O5 O-2 0.2693 0.03459 0.8523 1 0.0
Na3 Na+1 -0.04991 -0.01521 0.2387 1 0.0
H5 H+1 0.24 0.241 0.263 1 0.0
Si1 Si+4 0.06928 0.12864 0.2285 1 0.0
Na1 Na+1 0.0052 0.18222 -0.282 1 0.0
O2 O-2 0.2114 0.16015 0.1798 1 0.0
O6 O-2 0.2435 0.19889 -0.2318 1 0.0
H3 H+1 0.27 0.062 -0.05 1 0.0
O3 O-2 0.0766 0.07116 0.4291 1 0.0
H4 H+1 0.23 0.19 -0.07 1 0.0
O4 O-2 -0.0185 0.19823 0.3279 1 0.0
O1 O-2 -0.0039 0.09777 0.0166 1 0.0
H2 H+1 0.17 0.007 0.41 1 0.0
Na2 Na+1 0.28389 0.10802 0.5269 1 0.0
H1 H+1 -0.11 0.19 0.314 1 0.0
